data_2232600
loop_
_publ_author_name
'Wu, Di'
'Hao, Peng-Chao'
'Niu, Yun-Yin'
'Ng, Seik Weng'
'Tiekink, Edward R. T.'

_publ_section_title
;
 4,5-Dihydro-3a,5a-diazoniapyrene triiodidocuprate(I)
;
_journal_coeditor_code BT5714
_journal_issue 12
_journal_name_full 'Acta Crystallographica Section E'
_journal_page_first m1839
_journal_paper_doi 10.1107/S1600536811050136
_journal_volume 67
_journal_year 2011
_chemical_formula_iupac '(C14 H12 N2) [Cu I3]'
_chemical_formula_moiety 'C14 H12 N2 2+, Cu I3 2-'
_chemical_formula_sum 'C14 H12 Cu I3 N2'
_chemical_formula_weight 652.50
_chemical_name_common
;
1\l^5^,4\l^5^-Diazatetracyclo[6.6.2.0^4,16^.0^11,15^hexadeca-
1(15),4(16),5,7,9,11,13-heptaene-1,4-bis(ylium) tri-iodidocuprate(I)
;
_chemical_name_systematic
;
4,5-Dihydro-3a,5a-diazoniapyrene triiodidocuprate(I)
;
_space_group_IT_number 14
_symmetry_cell_setting monoclinic
_symmetry_space_group_name_Hall '-P 2yn'
_symmetry_space_group_name_H-M 'P 1 21/n 1'
_atom_sites_solution_hydrogens geom
_atom_sites_solution_primary direct
_atom_sites_solution_secondary difmap
_audit_creation_method SHELXL-97
_cell_angle_alpha 90.00
_cell_angle_beta 98.9030(10)
_cell_angle_gamma 90.00
_cell_formula_units_Z 4
_cell_length_a 7.6018(6)
_cell_length_b 15.0917(12)
_cell_length_c 14.2776(12)
_cell_measurement_reflns_used 4486
_cell_measurement_temperature 100(2)
_cell_measurement_theta_max 28.1
_cell_measurement_theta_min 2.9
_cell_volume 1618.2(2)
_computing_cell_refinement 'SAINT (Bruker, 2009)'
_computing_data_collection 'APEX2 (Bruker, 2009)'
_computing_data_reduction 'SAINT (Bruker, 2009)'
_computing_molecular_graphics 'X-SEED (Barbour, 2001) and DIAMOND (Brandenburg, 2006)'
_computing_publication_material 'publCIF (Westrip, 2010)'
_computing_structure_refinement 'SHELXL97 (Sheldrick, 2008)'
_computing_structure_solution 'SHELXS97 (Sheldrick, 2008)'
_diffrn_ambient_temperature 100(2)
_diffrn_measured_fraction_theta_full 0.998
_diffrn_measured_fraction_theta_max 0.998
_diffrn_measurement_device_type 'Bruker SMART APEX'
_diffrn_measurement_method '\w scans'
_diffrn_radiation_monochromator graphite
_diffrn_radiation_source 'fine-focus sealed tube'
_diffrn_radiation_type MoK\a
_diffrn_radiation_wavelength 0.71073
_diffrn_reflns_av_R_equivalents 0.0548
_diffrn_reflns_av_sigmaI/netI 0.0499
_diffrn_reflns_limit_h_max 9
_diffrn_reflns_limit_h_min -9
_diffrn_reflns_limit_k_max 19
_diffrn_reflns_limit_k_min -19
_diffrn_reflns_limit_l_max 18
_diffrn_reflns_limit_l_min -18
_diffrn_reflns_number 14984
_diffrn_reflns_theta_full 27.49
_diffrn_reflns_theta_max 27.49
_diffrn_reflns_theta_min 1.98
_diffrn_standards_decay_% 0
_diffrn_standards_interval_count 0
_diffrn_standards_interval_time 0
_diffrn_standards_number 0
_exptl_absorpt_coefficient_mu 7.064
_exptl_absorpt_correction_T_max 0.8716
_exptl_absorpt_correction_T_min 0.3324
_exptl_absorpt_correction_type multi-scan
_exptl_absorpt_process_details '(SADABS; Sheldrick, 1996)'
_exptl_crystal_colour Brown
_exptl_crystal_density_diffrn 2.678
_exptl_crystal_density_method 'not measured'
_exptl_crystal_description Plate
_exptl_crystal_F_000 1192
_exptl_crystal_size_max 0.20
_exptl_crystal_size_mid 0.20
_exptl_crystal_size_min 0.02
_refine_diff_density_max 0.733
_refine_diff_density_min -0.824
_refine_ls_extinction_method none
_refine_ls_goodness_of_fit_ref 1.045
_refine_ls_hydrogen_treatment constr
_refine_ls_matrix_type full
_refine_ls_number_parameters 181
_refine_ls_number_reflns 3701
_refine_ls_number_restraints 6
_refine_ls_restrained_S_all 1.044
_refine_ls_R_factor_all 0.0402
_refine_ls_R_factor_gt 0.0282
_refine_ls_shift/su_max 0.001
_refine_ls_shift/su_mean 0.001
_refine_ls_structure_factor_coef Fsqd
_refine_ls_weighting_details 'calc w=1/[\s^2^(Fo^2^)+(0.0150P)^2^+1.1596P] where P=(Fo^2^+2Fc^2^)/3'
_refine_ls_weighting_scheme calc
_refine_ls_wR_factor_gt 0.0596
_refine_ls_wR_factor_ref 0.0645
_reflns_number_gt 3065
_reflns_number_total 3701
_reflns_threshold_expression I>2\s(I)
_cod_data_source_file bt5714.cif
_cod_data_source_block I
_cod_original_sg_symbol_H-M 'P 21/n'
_cod_database_code 2232600
_cod_database_fobs_code 2232600

loop_
_symmetry_equiv_pos_as_xyz
'x, y, z'
'x+1/2, -y+1/2, z+1/2'
'-x, -y, -z'
'-x-1/2, y-1/2, -z-1/2'

loop_
_atom_site_type_symbol
_atom_site_label
_atom_site_fract_x
_atom_site_fract_y
_atom_site_fract_z
_atom_site_U_iso_or_equiv
_atom_site_adp_type
_atom_site_calc_flag
_atom_site_refinement_flags
_atom_site_occupancy
_atom_site_symmetry_multiplicity
I I1 0.66182(4) 0.44391(2) 0.12230(2) 0.01428(8) Uani d . 1 1
I I2 0.67359(4) 0.43433(2) 0.42229(2) 0.01632(9) Uani d . 1 1
I I3 0.49833(4) 0.19901(2) 0.24528(2) 0.01604(9) Uani d . 1 1
Cu Cu 0.62612(8) 0.35182(4) 0.26653(4) 0.01510(14) Uani d . 1 1
N N1 0.1049(5) 0.3718(3) 0.3535(3) 0.0130(8) Uani d . 1 1
N N2 0.1521(5) 0.4112(3) 0.1658(3) 0.0119(8) Uani d . 1 1
C C1 0.0995(6) 0.3503(3) 0.4439(3) 0.0160(10) Uani d . 1 1
H H1 0.1218 0.3950 0.4911 0.019 Uiso calc R 1 1
C C2 0.0627(6) 0.2657(3) 0.4704(3) 0.0169(10) Uani d . 1 1
H H2 0.0668 0.2510 0.5354 0.020 Uiso calc R 1 1
C C3 0.0196(6) 0.2024(3) 0.4013(3) 0.0165(10) Uani d . 1 1
H H3 -0.0120 0.1443 0.4182 0.020 Uiso calc R 1 1
C C4 0.0223(6) 0.2236(3) 0.3056(3) 0.0126(9) Uani d . 1 1
C C5 -0.0244(6) 0.1603(3) 0.2316(3) 0.0133(10) Uani d . 1 1
H H5 -0.0615 0.1025 0.2464 0.016 Uiso calc R 1 1
C C6 -0.0163(6) 0.1820(3) 0.1401(3) 0.0140(10) Uani d . 1 1
H H6 -0.0494 0.1394 0.0916 0.017 Uiso calc R 1 1
C C7 0.0411(6) 0.2679(3) 0.1155(3) 0.0110(9) Uani d . 1 1
C C8 0.0559(6) 0.2916(3) 0.0224(3) 0.0154(10) Uani d . 1 1
H H8 0.0228 0.2505 -0.0277 0.019 Uiso calc R 1 1
C C9 0.1181(6) 0.3739(3) 0.0029(3) 0.0145(10) Uani d . 1 1
H H9 0.1255 0.3906 -0.0605 0.017 Uiso calc R 1 1
C C10 0.1702(6) 0.4327(3) 0.0771(3) 0.0148(10) Uani d . 1 1
H H10 0.2190 0.4886 0.0645 0.018 Uiso calc R 1 1
C C11 0.0871(6) 0.3306(3) 0.1873(3) 0.0109(9) Uani d . 1 1
C C12 0.0725(6) 0.3089(3) 0.2834(3) 0.0096(9) Uani d U 1 1
C C13 0.2245(6) 0.4716(3) 0.2442(3) 0.0126(10) Uani d . 1 1
H H13A 0.2214 0.5333 0.2206 0.015 Uiso calc R 1 1
H H13B 0.3500 0.4559 0.2678 0.015 Uiso calc R 1 1
C C14 0.1165(6) 0.4646(3) 0.3240(3) 0.0140(10) Uani d . 1 1
H H14A 0.1729 0.5006 0.3785 0.017 Uiso calc R 1 1
H H14B -0.0047 0.4882 0.3029 0.017 Uiso calc R 1 1

loop_
_atom_site_aniso_label
_atom_site_aniso_U_11
_atom_site_aniso_U_22
_atom_site_aniso_U_33
_atom_site_aniso_U_12
_atom_site_aniso_U_13
_atom_site_aniso_U_23
I1 0.01585(16) 0.01624(17) 0.01116(15) 0.00100(12) 0.00336(12) 0.00077(12)
I2 0.01971(17) 0.01736(17) 0.01211(15) 0.00023(13) 0.00313(12) -0.00156(12)
I3 0.01528(16) 0.01722(17) 0.01553(16) -0.00182(12) 0.00215(12) 0.00031(12)
Cu 0.0145(3) 0.0173(3) 0.0134(3) 0.0010(2) 0.0021(2) -0.0004(2)
N1 0.0086(19) 0.019(2) 0.0107(19) 0.0034(16) -0.0015(15) 0.0011(16)
N2 0.011(2) 0.014(2) 0.0104(19) -0.0011(15) 0.0006(16) -0.0021(15)
C1 0.016(3) 0.019(3) 0.013(2) 0.004(2) 0.0004(19) 0.0003(19)
C2 0.019(3) 0.022(3) 0.009(2) 0.005(2) 0.002(2) 0.004(2)
C3 0.015(2) 0.017(3) 0.018(2) 0.002(2) 0.004(2) 0.002(2)
C4 0.010(2) 0.015(2) 0.013(2) 0.0014(18) 0.0027(18) 0.0013(18)
C5 0.007(2) 0.015(2) 0.018(2) 0.0005(18) 0.0022(18) 0.0038(19)
C6 0.011(2) 0.014(2) 0.016(2) 0.0016(18) 0.0020(19) -0.0015(19)
C7 0.009(2) 0.013(2) 0.011(2) 0.0007(18) 0.0011(17) -0.0016(18)
C8 0.014(2) 0.017(3) 0.015(2) 0.0033(19) 0.0025(19) -0.0017(19)
C9 0.018(3) 0.018(3) 0.009(2) 0.000(2) 0.0046(19) 0.0003(19)
C10 0.012(2) 0.020(3) 0.012(2) 0.0003(19) 0.0013(19) 0.004(2)
C11 0.008(2) 0.013(2) 0.012(2) 0.0025(17) 0.0009(17) 0.0034(18)
C12 0.0033(19) 0.013(2) 0.012(2) 0.0025(16) 0.0008(16) -0.0009(17)
C13 0.014(2) 0.011(2) 0.012(2) -0.0016(18) -0.0024(18) -0.0007(18)
C14 0.017(3) 0.010(2) 0.016(2) 0.0032(19) 0.006(2) -0.0020(18)

loop_
_atom_type_symbol
_atom_type_description
_atom_type_scat_dispersion_real
_atom_type_scat_dispersion_imag
_atom_type_scat_source
C C 0.0033 0.0016 'International Tables Vol C Tables 4.2.6.8 and 6.1.1.4'
H H 0.0000 0.0000 'International Tables Vol C Tables 4.2.6.8 and 6.1.1.4'
N N 0.0061 0.0033 'International Tables Vol C Tables 4.2.6.8 and 6.1.1.4'
Cu Cu 0.3201 1.2651 'International Tables Vol C Tables 4.2.6.8 and 6.1.1.4'
I I -0.4742 1.8119 'International Tables Vol C Tables 4.2.6.8 and 6.1.1.4'

loop_
_geom_angle_atom_site_label_1
_geom_angle_atom_site_label_2
_geom_angle_atom_site_label_3
_geom_angle
I3 Cu I2 124.13(3)
I3 Cu I1 119.69(2)
I2 Cu I1 115.25(3)
C1 N1 C12 120.5(4)
C1 N1 C14 121.3(4)
C12 N1 C14 117.5(4)
C10 N2 C11 121.5(4)
C10 N2 C13 119.1(4)
C11 N2 C13 118.9(4)
N1 C1 C2 121.9(5)
N1 C1 H1 119.0
C2 C1 H1 119.0
C1 C2 C3 119.0(4)
C1 C2 H2 120.5
C3 C2 H2 120.5
C2 C3 C4 120.0(5)
C2 C3 H3 120.0
C4 C3 H3 120.0
C12 C4 C3 118.5(4)
C12 C4 C5 119.6(4)
C3 C4 C5 121.8(4)
C6 C5 C4 120.5(4)
C6 C5 H5 119.8
C4 C5 H5 119.8
C5 C6 C7 121.2(4)
C5 C6 H6 119.4
C7 C6 H6 119.4
C8 C7 C11 118.5(4)
C8 C7 C6 122.6(4)
C11 C7 C6 118.9(4)
C9 C8 C7 120.3(4)
C9 C8 H8 119.9
C7 C8 H8 119.9
C8 C9 C10 119.3(4)
C8 C9 H9 120.4
C10 C9 H9 120.4
N2 C10 C9 120.6(4)
N2 C10 H10 119.7
C9 C10 H10 119.7
N2 C11 C7 119.7(4)
N2 C11 C12 120.2(4)
C7 C11 C12 120.0(4)
N1 C12 C4 119.8(4)
N1 C12 C11 120.6(4)
C4 C12 C11 119.7(4)
N2 C13 C14 110.3(4)
N2 C13 H13A 109.6
C14 C13 H13A 109.6
N2 C13 H13B 109.6
C14 C13 H13B 109.6
H13A C13 H13B 108.1
N1 C14 C13 110.3(4)
N1 C14 H14A 109.6
C13 C14 H14A 109.6
N1 C14 H14B 109.6
C13 C14 H14B 109.6
H14A C14 H14B 108.1

loop_
_geom_bond_atom_site_label_1
_geom_bond_atom_site_label_2
_geom_bond_distance
_geom_bond_publ_flag
Cu I1 2.5336(7) y
Cu I2 2.5254(7) y
Cu I3 2.5025(7) y
N1 C1 1.337(6) ?
N1 C12 1.375(6) ?
N1 C14 1.470(6) ?
N2 C10 1.336(6) ?
N2 C11 1.366(6) ?
N2 C13 1.481(6) ?
C1 C2 1.374(7) ?
C1 H1 0.9500 ?
C2 C3 1.376(7) ?
C2 H2 0.9500 ?
C3 C4 1.406(6) ?
C3 H3 0.9500 ?
C4 C12 1.394(6) ?
C4 C5 1.428(7) ?
C5 C6 1.357(6) ?
C5 H5 0.9500 ?
C6 C7 1.429(6) ?
C6 H6 0.9500 ?
C7 C8 1.398(6) ?
C7 C11 1.399(6) ?
C8 C9 1.373(7) ?
C8 H8 0.9500 ?
C9 C10 1.391(6) ?
C9 H9 0.9500 ?
C10 H10 0.9500 ?
C11 C12 1.431(6) ?
C13 C14 1.507(6) ?
C13 H13A 0.9900 ?
C13 H13B 0.9900 ?
C14 H14A 0.9900 ?
C14 H14B 0.9900 ?

loop_
_geom_hbond_atom_site_label_D
_geom_hbond_atom_site_label_H
_geom_hbond_atom_site_label_A
_geom_hbond_distance_DH
_geom_hbond_distance_HA
_geom_hbond_distance_DA
_geom_hbond_angle_DHA
C13 H13b I2 0.99 3.06 3.969(4) 154

loop_
_geom_torsion_atom_site_label_1
_geom_torsion_atom_site_label_2
_geom_torsion_atom_site_label_3
_geom_torsion_atom_site_label_4
_geom_torsion
C12 N1 C1 C2 0.3(7)
C14 N1 C1 C2 170.3(4)
N1 C1 C2 C3 -4.0(7)
C1 C2 C3 C4 3.1(7)
C2 C3 C4 C12 1.2(7)
C2 C3 C4 C5 -178.9(4)
C12 C4 C5 C6 1.5(7)
C3 C4 C5 C6 -178.4(4)
C4 C5 C6 C7 0.8(7)
C5 C6 C7 C8 178.1(4)
C5 C6 C7 C11 -0.9(7)
C11 C7 C8 C9 1.5(7)
C6 C7 C8 C9 -177.6(4)
C7 C8 C9 C10 1.5(7)
C11 N2 C10 C9 1.8(7)
C13 N2 C10 C9 174.2(4)
C8 C9 C10 N2 -3.2(7)
C10 N2 C11 C7 1.2(7)
C13 N2 C11 C7 -171.2(4)
C10 N2 C11 C12 178.8(4)
C13 N2 C11 C12 6.4(6)
C8 C7 C11 N2 -2.8(7)
C6 C7 C11 N2 176.2(4)
C8 C7 C11 C12 179.6(4)
C6 C7 C11 C12 -1.4(7)
C1 N1 C12 C4 4.2(6)
C14 N1 C12 C4 -166.2(4)
C1 N1 C12 C11 -176.8(4)
C14 N1 C12 C11 12.8(6)
C3 C4 C12 N1 -4.8(6)
C5 C4 C12 N1 175.2(4)
C3 C4 C12 C11 176.1(4)
C5 C4 C12 C11 -3.8(6)
N2 C11 C12 N1 7.2(6)
C7 C11 C12 N1 -175.3(4)
N2 C11 C12 C4 -173.9(4)
C7 C11 C12 C4 3.7(6)
C10 N2 C13 C14 150.5(4)
C11 N2 C13 C14 -36.9(6)
C1 N1 C14 C13 146.4(4)
C12 N1 C14 C13 -43.3(5)
N2 C13 C14 N1 53.7(5)
